data_4510096
loop_
_publ_author_name
'El Bakkali, Hanan'
'Choquesillo-Lazarte, Duane'
'Dom\'inguez-Mart\'in, Alicia'
'P\'erez-Toro, M. Inmaculada'
'Lezama, L.'
'Gonz\'alez-P\'erez, Josefa M.'
'Casti\~neiras, Alfonso'
'Nicl\'os-Guti\'errez, Juan'

_publ_section_title
;
 Cocrystallization of Mononuclear and Trinuclear Metallacycle Molecules
 from an Aqueous Mixed-Ligand Copper(II) Solution
;
_journal_issue 3
_journal_name_full 'Crystal Growth &amp; Design'
_journal_page_first 889
_journal_paper_doi 10.1021/cg4015898
_journal_volume 14
_journal_year 2014
_chemical_formula_moiety 'C57 H57 Cu3 N15 O12, 3(C19 H21 Cu N5 O5), 21(H2 O)'
_chemical_formula_sum 'C114 H162 Cu6 N30 O48'
_chemical_formula_weight 3101.97
_chemical_name_systematic
;
 ?
;
_space_group_crystal_system trigonal
_space_group_IT_number 148
_space_group_name_Hall '-R 3'
_space_group_name_H-M_alt 'R -3 :H'
_symmetry_space_group_name_Hall '-R 3'
_symmetry_space_group_name_H-M 'R -3 :H'
_atom_sites_solution_hydrogens mixed
_atom_sites_solution_primary direct
_atom_sites_solution_secondary difmap
_audit_creation_method SHELXL-2013
_cell_angle_alpha 90
_cell_angle_beta 90
_cell_angle_gamma 120
_cell_formula_units_Z 6
_cell_length_a 20.852(3)
_cell_length_b 20.852(3)
_cell_length_c 56.734(19)
_cell_measurement_temperature 293(2)
_cell_volume 21363(8)
_computing_cell_refinement 'SMART Software (Nonius, 1997)'
_computing_data_collection 'SMART Software (Nonius, 1997)'
_computing_data_reduction 'SAINT Software (Nonius, 1997)'
_computing_molecular_graphics 'PLATON (Spek, 2009)'
_computing_publication_material 'SHELXL-2013 (Sheldrick, 2013)'
_computing_structure_refinement 'SHELXL-2013 (Sheldrick, 2013)'
_computing_structure_solution 'SHELXS-2013 (Sheldrick, 2013)'
_diffrn_ambient_temperature 293(2)
_diffrn_measured_fraction_theta_full 1.000
_diffrn_measured_fraction_theta_max 0.955
_diffrn_measurement_device_type 'SMART CCD-1000'
_diffrn_measurement_method 'phi and omega scans'
_diffrn_radiation_type MoK\a
_diffrn_radiation_wavelength 0.71073
_diffrn_reflns_av_R_equivalents 0.0875
_diffrn_reflns_av_unetI/netI 0.0707
_diffrn_reflns_Laue_measured_fraction_full 1.000
_diffrn_reflns_Laue_measured_fraction_max 0.955
_diffrn_reflns_limit_h_max 27
_diffrn_reflns_limit_h_min -27
_diffrn_reflns_limit_k_max 26
_diffrn_reflns_limit_k_min -27
_diffrn_reflns_limit_l_max 73
_diffrn_reflns_limit_l_min -73
_diffrn_reflns_number 83200
_diffrn_reflns_point_group_measured_fraction_full 1.000
_diffrn_reflns_point_group_measured_fraction_max 0.955
_diffrn_reflns_theta_full 25.242
_diffrn_reflns_theta_max 28.246
_diffrn_reflns_theta_min 1.826
_diffrn_source 'fine-focus sealed tube'
_exptl_absorpt_coefficient_mu 0.973
_exptl_absorpt_correction_T_max 1.000
_exptl_absorpt_correction_T_min 0.805
_exptl_absorpt_correction_type multi-scan
_exptl_absorpt_process_details SADABS
_exptl_crystal_colour Blue
_exptl_crystal_density_diffrn 1.447
_exptl_crystal_description plate
_exptl_crystal_F_000 9684
_exptl_crystal_size_max 0.560
_exptl_crystal_size_mid 0.290
_exptl_crystal_size_min 0.030
_platon_squeeze_details
;
C101 0.673 0.349 0.784 !       1.27 eA-3
Q102 0.936 0.375 0.892 !       1.14 eA-3
C103 0.734 0.381 0.875 !       1.05 eA-3
Q104 0.403 0.782 0.124 !       0.89 eA-3
Q105 0.329 0.828 0.050 !       0.82 eA-3
Q106 0.911 0.077 0.532 !       0.76 eA-3
Q107 0.842 0.995 0.617 !       0.76 eA-3
C108 1.001 0.998 0.480 !       0.74 eA-3
Q109 0.636 0.452 0.688 !       0.71 eA-3
Q110 0.519 0.193 0.683 !       0.70 eA-3
;
_refine_diff_density_max 0.875
_refine_diff_density_min -0.577
_refine_diff_density_rms 0.078
_refine_ls_extinction_method none
_refine_ls_goodness_of_fit_ref 0.992
_refine_ls_hydrogen_treatment constr
_refine_ls_matrix_type full
_refine_ls_number_parameters 595
_refine_ls_number_reflns 11233
_refine_ls_number_restraints 0
_refine_ls_restrained_S_all 0.992
_refine_ls_R_factor_all 0.1164
_refine_ls_R_factor_gt 0.0674
_refine_ls_shift/su_max 0.001
_refine_ls_shift/su_mean 0.000
_refine_ls_structure_factor_coef Fsqd
_refine_ls_weighting_details 'w=1/[\s^2^(Fo^2^)+(0.1097P)^2^+24.1774P] where P=(Fo^2^+2Fc^2^)/3'
_refine_ls_weighting_scheme calc
_refine_ls_wR_factor_gt 0.1713
_refine_ls_wR_factor_ref 0.1953
_reflns_Friedel_coverage 0.000
_reflns_number_gt 7355
_reflns_number_total 11233
_reflns_threshold_expression 'I > 2\s(I)'
_cod_data_source_file cg4015898_si_002.cif
_cod_data_source_block 13jnac542_new
_cod_original_cell_volume 21363(9)
_cod_database_code 4510096
_shelx_space_group_comment
;
The symmetry employed for this shelxl refinement is uniquely defined
by the following loop, which should always be used as a source of
symmetry information in preference to the above space-group names.
They are only intended as comments.
;
_shelx_estimated_absorpt_t_min 0.612
_shelx_estimated_absorpt_t_max 0.971

loop_
_space_group_symop_operation_xyz
'x, y, z'
'-y, x-y, z'
'-x+y, -x, z'
'x+2/3, y+1/3, z+1/3'
'-y+2/3, x-y+1/3, z+1/3'
'-x+y+2/3, -x+1/3, z+1/3'
'x+1/3, y+2/3, z+2/3'
'-y+1/3, x-y+2/3, z+2/3'
'-x+y+1/3, -x+2/3, z+2/3'
'-x, -y, -z'
'y, -x+y, -z'
'x-y, x, -z'
'-x+2/3, -y+1/3, -z+1/3'
'y+2/3, -x+y+1/3, -z+1/3'
'x-y+2/3, x+1/3, -z+1/3'
'-x+1/3, -y+2/3, -z+2/3'
'y+1/3, -x+y+2/3, -z+2/3'
'x-y+1/3, x+2/3, -z+2/3'

loop_
_atom_site_label
_atom_site_type_symbol
_atom_site_fract_x
_atom_site_fract_y
_atom_site_fract_z
_atom_site_U_iso_or_equiv
_atom_site_adp_type
_atom_site_occupancy
_atom_site_site_symmetry_order
_atom_site_calc_flag
_atom_site_refinement_flags_posn
_atom_site_refinement_flags_adp
Cu1 Cu 0.19069(2) 0.51186(2) 0.03488(2) 0.03462(15) Uani 1 1 d . .
O11 O 0.08341(14) 0.45061(15) 0.04150(5) 0.0433(7) Uani 1 1 d . .
O12 O 0.00812(17) 0.4097(2) 0.07228(6) 0.0653(9) Uani 1 1 d . .
O13 O 0.29791(13) 0.55611(14) 0.03360(5) 0.0390(6) Uani 1 1 d . .
O14 O 0.39443(14) 0.58904(16) 0.05731(5) 0.0478(7) Uani 1 1 d . .
N1 N 0.19981(16) 0.46557(16) 0.06492(6) 0.0365(7) Uani 1 1 d . .
N31 N 0.17487(16) 0.53860(16) 0.00271(5) 0.0339(7) Uani 1 1 d . .
N32 N 0.27434(19) 0.5382(2) -0.01492(6) 0.0560(10) Uani 1 1 d . .
H32A H 0.2893 0.5337 -0.0013 0.067 Uiso 1 1 d R U
H32B H 0.2990 0.5401 -0.0273 0.067 Uiso 1 1 d R U
N33 N 0.19303(18) 0.5491(2) -0.03908(6) 0.0432(8) Uani 1 1 d . .
N34 N 0.1124(2) 0.5624(2) -0.06351(7) 0.0593(10) Uani 1 1 d . .
H34A H 0.1373 0.5609 -0.0754 0.071 Uiso 1 1 d R U
H34B H 0.0744 0.5675 -0.0657 0.071 Uiso 1 1 d R U
C11 C 0.1367(2) 0.4569(2) 0.07942(7) 0.0424(9) Uani 1 1 d . .
H11A H 0.1506 0.5027 0.0877 0.051 Uiso 1 1 d R U
H11B H 0.1236 0.4180 0.0910 0.051 Uiso 1 1 d R U
C12 C 0.0703(2) 0.4373(2) 0.06329(8) 0.0427(10) Uani 1 1 d . .
C13 C 0.2742(2) 0.5205(2) 0.07405(7) 0.0389(9) Uani 1 1 d . .
H13A H 0.2928 0.4956 0.0840 0.047 Uiso 1 1 d R U
H13B H 0.2707 0.5574 0.0835 0.047 Uiso 1 1 d R U
C14 C 0.3274(2) 0.5578(2) 0.05354(7) 0.0382(9) Uani 1 1 d . .
C15 C 0.1923(2) 0.3904(2) 0.06206(7) 0.0436(9) Uani 1 1 d . .
H15A H 0.1422 0.3558 0.0570 0.052 Uiso 1 1 d R U
H15B H 0.1993 0.3741 0.0774 0.052 Uiso 1 1 d R U
C16 C 0.2456(2) 0.3867(2) 0.04492(8) 0.0425(9) Uani 1 1 d . .
C17 C 0.3120(2) 0.3968(2) 0.05315(9) 0.0513(11) Uani 1 1 d . .
H17 H 0.3228 0.4058 0.0691 0.062 Uiso 1 1 d R U
C18 C 0.3628(3) 0.3927(2) 0.03795(10) 0.0595(13) Uani 1 1 d . .
H18 H 0.4076 0.4005 0.0440 0.071 Uiso 1 1 d R U
C19 C 0.3485(2) 0.3785(2) 0.01514(10) 0.0532(11) Uani 1 1 d . .
H19 H 0.3834 0.3766 0.0054 0.064 Uiso 1 1 d R U
C20 C 0.2811(2) 0.3668(2) 0.00538(8) 0.0493(11) Uani 1 1 d . .
C21 C 0.2657(3) 0.3510(3) -0.01867(9) 0.0616(13) Uani 1 1 d . .
H21 H 0.3002 0.3486 -0.0285 0.074 Uiso 1 1 d R U
C22 C 0.2000(3) 0.3387(3) -0.02786(10) 0.0744(15) Uani 1 1 d . .
H22 H 0.1902 0.3281 -0.0438 0.089 Uiso 1 1 d R U
C23 C 0.1469(3) 0.3420(3) -0.01318(10) 0.0678(14) Uani 1 1 d . .
H23 H 0.1020 0.3328 -0.0195 0.081 Uiso 1 1 d R U
C24 C 0.1610(2) 0.3582(2) 0.01001(9) 0.0520(11) Uani 1 1 d . .
H24 H 0.1259 0.3612 0.0193 0.062 Uiso 1 1 d R U
C25 C 0.2283(2) 0.3707(2) 0.02035(8) 0.0444(10) Uani 1 1 d . .
C32 C 0.2127(2) 0.5421(2) -0.01713(7) 0.0378(9) Uani 1 1 d . .
C34 C 0.1330(2) 0.5569(2) -0.04168(7) 0.0418(9) Uani 1 1 d . .
C35 C 0.0933(2) 0.5587(2) -0.02188(7) 0.0430(9) Uani 1 1 d . .
H35 H 0.0533 0.5664 -0.0234 0.052 Uiso 1 1 d R U
C36 C 0.1158(2) 0.5489(2) -0.00052(7) 0.0409(9) Uani 1 1 d . .
H36 H 0.0895 0.5491 0.0127 0.049 Uiso 1 1 d R U
Cu2 Cu 0.22054(3) 0.21499(3) 0.12998(2) 0.04645(17) Uani 1 1 d . .
O1 O 0.2999(2) 0.2808(2) 0.16271(6) 0.0722(10) Uani 1 1 d . .
H1A H 0.2826 0.3088 0.1703 0.108 Uiso 1 1 d R U
H1B H 0.3458 0.3023 0.1573 0.108 Uiso 1 1 d R U
O41 O 0.23511(18) 0.30698(17) 0.11619(6) 0.0570(8) Uani 1 1 d . .
O42 O 0.2088(3) 0.3958(2) 0.12286(7) 0.0899(13) Uani 1 1 d . .
O43 O 0.18524(17) 0.12160(16) 0.14737(6) 0.0549(8) Uani 1 1 d . .
O44 O 0.1336(2) 0.0733(2) 0.18193(6) 0.0703(10) Uani 1 1 d . .
N2 N 0.1286(2) 0.2087(2) 0.14411(7) 0.0496(9) Uani 1 1 d . .
N61 N 0.30182(19) 0.21277(19) 0.11214(6) 0.0438(8) Uani 1 1 d . .
N62 N 0.3243(2) 0.1426(2) 0.13882(6) 0.0512(9) Uani 1 1 d . .
H62A H 0.3499 0.1232 0.1436 0.061 Uiso 1 1 d R U
H62B H 0.2865 0.1363 0.1468 0.061 Uiso 1 1 d R U
N63 N 0.4025(2) 0.18937(19) 0.10754(6) 0.0461(8) Uani 1 1 d . .
N64 N 0.4874(3) 0.2433(2) 0.07787(7) 0.0713(13) Uani 1 1 d . .
H64A H 0.5115 0.2234 0.0836 0.086 Uiso 1 1 d R U
H64B H 0.5032 0.2703 0.0655 0.086 Uiso 1 1 d R U
C41 C 0.1442(3) 0.2863(3) 0.14551(9) 0.0584(12) Uani 1 1 d . .
H41A H 0.1642 0.3066 0.1609 0.070 Uiso 1 1 d R U
H41B H 0.0985 0.2873 0.1435 0.070 Uiso 1 1 d R U
C42 C 0.1988(3) 0.3334(3) 0.12678(9) 0.0612(13) Uani 1 1 d . .
C43 C 0.1230(3) 0.1744(3) 0.16739(9) 0.0574(12) Uani 1 1 d . .
H43A H 0.0720 0.1501 0.1727 0.069 Uiso 1 1 d R U
H43B H 0.1531 0.2124 0.1788 0.069 Uiso 1 1 d R U
C44 C 0.1486(2) 0.1183(3) 0.16577(9) 0.0523(11) Uani 1 1 d . .
C45 C 0.0582(3) 0.1595(3) 0.13083(9) 0.0600(12) Uani 1 1 d . .
H45A H 0.0172 0.1558 0.1400 0.072 Uiso 1 1 d R U
H45B H 0.0520 0.1102 0.1299 0.072 Uiso 1 1 d R U
C46 C 0.0527(2) 0.1840(3) 0.10615(9) 0.0542(11) Uani 1 1 d . .
C47 C 0.0131(3) 0.2194(3) 0.10283(11) 0.0641(13) Uani 1 1 d . .
H47 H -0.0070 0.2302 0.1158 0.077 Uiso 1 1 d R U
C48 C 0.0021(3) 0.2401(3) 0.08030(11) 0.0654(14) Uani 1 1 d . .
H48 H -0.0254 0.2638 0.0785 0.078 Uiso 1 1 d R U
C49 C 0.0309(3) 0.2259(2) 0.06129(11) 0.0617(13) Uani 1 1 d . .
H49 H 0.0231 0.2395 0.0464 0.074 Uiso 1 1 d R U
C50 C 0.0735(2) 0.1898(2) 0.06346(9) 0.0564(12) Uani 1 1 d . .
C51 C 0.1055(3) 0.1755(3) 0.04390(11) 0.0774(16) Uani 1 1 d . .
H51 H 0.1004 0.1908 0.0290 0.093 Uiso 1 1 d R U
C52 C 0.1444(4) 0.1399(4) 0.04667(13) 0.092(2) Uani 1 1 d . .
H52 H 0.1661 0.1313 0.0336 0.110 Uiso 1 1 d R U
C53 C 0.1522(4) 0.1154(3) 0.06865(12) 0.0820(17) Uani 1 1 d . .
H53 H 0.1783 0.0902 0.0702 0.098 Uiso 1 1 d R U
C54 C 0.1218(3) 0.1283(3) 0.08772(10) 0.0630(13) Uani 1 1 d . .
H54 H 0.1268 0.1108 0.1023 0.076 Uiso 1 1 d R U
C55 C 0.0833(2) 0.1675(2) 0.08632(9) 0.0515(11) Uani 1 1 d . .
C62 C 0.3428(2) 0.1819(2) 0.11905(7) 0.0413(9) Uani 1 1 d . .
C64 C 0.4255(3) 0.2321(2) 0.08827(8) 0.0501(10) Uani 1 1 d . .
C65 C 0.3845(3) 0.2635(3) 0.07928(8) 0.0586(12) Uani 1 1 d . .
H65 H 0.3980 0.2906 0.0653 0.070 Uiso 1 1 d R U
C66 C 0.3242(3) 0.2521(3) 0.09167(8) 0.0557(12) Uani 1 1 d . .
H66 H 0.2967 0.2728 0.0860 0.067 Uiso 1 1 d R U
O2 O 0.2240(2) 0.0050(2) 0.18303(8) 0.0843(12) Uani 1 1 d . .
H2A H 0.2201 -0.0062 0.1976 0.126 Uiso 1 1 d R U
H2B H 0.1852 0.0104 0.1799 0.126 Uiso 1 1 d R U
O3 O 0.4279(3) 0.0644(3) 0.11402(7) 0.1007(14) Uani 1 1 d . .
H3A H 0.4458 0.1122 0.1127 0.151 Uiso 1 1 d R U
H3B H 0.4642 0.0589 0.1114 0.151 Uiso 1 1 d R U
O4 O 0.0658(3) 0.0959(4) 0.22373(11) 0.164(3) Uani 1 1 d . .
H4A H 0.0967 0.1373 0.2105 0.247 Uiso 1 1 d R U
H4B H 0.0647 0.1225 0.2354 0.247 Uiso 1 1 d R U
O5 O 0.4951(5) 0.4377(4) 0.11613(13) 0.205(4) Uani 1 1 d . .
H5A H 0.5275 0.4123 0.1149 0.307 Uiso 1 1 d R U
H5B H 0.5042 0.4771 0.1296 0.307 Uiso 1 1 d R U
O6 O 0.3685(10) 0.9398(9) 0.14637(18) 0.335(8) Uani 1 1 d . .
O7 O 0.3027(6) 0.8184(11) 0.1486(3) 0.385(10) Uani 1 1 d . .
O8 O 0.1052(12) 0.6203(7) 0.1239(4) 0.66(2) Uani 1 1 d . .

loop_
_atom_site_aniso_label
_atom_site_aniso_U_11
_atom_site_aniso_U_22
_atom_site_aniso_U_33
_atom_site_aniso_U_23
_atom_site_aniso_U_13
_atom_site_aniso_U_12
Cu1 0.0253(2) 0.0322(3) 0.0419(3) 0.00375(19) 0.00100(18) 0.01105(19)
O11 0.0275(13) 0.0419(16) 0.0533(18) 0.0055(13) 0.0025(12) 0.0120(12)
O12 0.0410(18) 0.081(2) 0.079(2) 0.0332(19) 0.0235(16) 0.0337(17)
O13 0.0276(13) 0.0415(15) 0.0407(15) 0.0065(12) 0.0006(11) 0.0120(12)
O14 0.0294(15) 0.0462(16) 0.0597(18) 0.0063(14) -0.0041(13) 0.0129(13)
N1 0.0294(16) 0.0306(16) 0.0460(19) 0.0063(14) 0.0030(14) 0.0123(13)
N31 0.0264(15) 0.0333(16) 0.0418(18) 0.0000(13) 0.0010(13) 0.0148(13)
N32 0.042(2) 0.098(3) 0.043(2) 0.000(2) 0.0019(16) 0.047(2)
N33 0.0376(18) 0.055(2) 0.0406(19) -0.0050(16) -0.0013(14) 0.0260(17)
N34 0.056(2) 0.082(3) 0.048(2) -0.001(2) -0.0096(18) 0.041(2)
C11 0.036(2) 0.039(2) 0.046(2) 0.0081(17) 0.0101(17) 0.0140(18)
C12 0.035(2) 0.033(2) 0.060(3) 0.0102(18) 0.0054(19) 0.0176(17)
C13 0.033(2) 0.038(2) 0.043(2) 0.0002(17) -0.0074(16) 0.0161(17)
C14 0.033(2) 0.0313(19) 0.050(2) 0.0004(17) -0.0004(17) 0.0157(17)
C15 0.040(2) 0.030(2) 0.056(3) 0.0094(18) 0.0050(19) 0.0140(17)
C16 0.040(2) 0.0278(19) 0.062(3) 0.0057(18) 0.0020(19) 0.0190(17)
C17 0.049(3) 0.043(2) 0.065(3) 0.008(2) -0.004(2) 0.026(2)
C18 0.043(2) 0.046(3) 0.098(4) 0.009(3) -0.002(3) 0.029(2)
C19 0.044(2) 0.042(2) 0.079(3) 0.007(2) 0.012(2) 0.026(2)
C20 0.046(2) 0.032(2) 0.074(3) 0.001(2) 0.009(2) 0.0218(19)
C21 0.065(3) 0.055(3) 0.074(3) -0.013(2) 0.006(3) 0.036(3)
C22 0.084(4) 0.077(4) 0.072(4) -0.024(3) -0.008(3) 0.047(3)
C23 0.063(3) 0.065(3) 0.085(4) -0.025(3) -0.018(3) 0.040(3)
C24 0.044(2) 0.039(2) 0.075(3) -0.009(2) -0.002(2) 0.022(2)
C25 0.036(2) 0.0268(19) 0.070(3) 0.0003(18) 0.001(2) 0.0155(17)
C32 0.0301(19) 0.039(2) 0.043(2) -0.0095(17) -0.0021(16) 0.0158(17)
C34 0.036(2) 0.032(2) 0.051(2) -0.0043(17) -0.0067(18) 0.0124(17)
C35 0.030(2) 0.044(2) 0.060(3) 0.0071(19) 0.0024(18) 0.0228(18)
C36 0.032(2) 0.040(2) 0.052(2) 0.0046(18) 0.0098(17) 0.0195(18)
Cu2 0.0445(3) 0.0415(3) 0.0565(3) 0.0068(2) 0.0034(2) 0.0238(2)
O1 0.062(2) 0.077(2) 0.075(2) 0.0119(19) -0.0061(18) 0.034(2)
O41 0.062(2) 0.0509(18) 0.063(2) 0.0118(15) 0.0013(16) 0.0317(17)
O42 0.145(4) 0.064(2) 0.084(3) 0.008(2) -0.002(3) 0.069(3)
O43 0.0531(18) 0.0451(17) 0.069(2) 0.0120(15) 0.0167(16) 0.0261(15)
O44 0.072(2) 0.068(2) 0.074(2) 0.0229(19) 0.0142(19) 0.038(2)
N2 0.046(2) 0.052(2) 0.057(2) -0.0005(17) -0.0008(17) 0.0290(18)
N61 0.048(2) 0.0404(19) 0.045(2) 0.0066(15) 0.0009(15) 0.0234(16)
N62 0.058(2) 0.064(2) 0.048(2) 0.0189(18) 0.0102(17) 0.042(2)
N63 0.055(2) 0.049(2) 0.0394(19) 0.0066(16) 0.0055(16) 0.0295(18)
N64 0.088(3) 0.080(3) 0.067(3) 0.029(2) 0.032(2) 0.058(3)
C41 0.069(3) 0.054(3) 0.065(3) -0.003(2) 0.001(2) 0.040(3)
C42 0.076(3) 0.052(3) 0.062(3) -0.005(2) -0.017(3) 0.038(3)
C43 0.059(3) 0.064(3) 0.059(3) 0.005(2) 0.006(2) 0.039(3)
C44 0.045(2) 0.050(3) 0.061(3) 0.005(2) 0.001(2) 0.022(2)
C45 0.042(3) 0.056(3) 0.078(3) 0.004(2) 0.002(2) 0.022(2)
C46 0.036(2) 0.050(3) 0.076(3) 0.004(2) -0.005(2) 0.020(2)
C47 0.039(2) 0.059(3) 0.092(4) -0.002(3) -0.002(2) 0.023(2)
C48 0.045(3) 0.048(3) 0.107(4) 0.007(3) -0.015(3) 0.026(2)
C49 0.045(3) 0.040(2) 0.088(4) 0.010(2) -0.015(3) 0.013(2)
C50 0.043(2) 0.035(2) 0.080(3) 0.003(2) -0.008(2) 0.011(2)
C51 0.078(4) 0.071(4) 0.077(4) 0.000(3) -0.004(3) 0.034(3)
C52 0.104(5) 0.095(5) 0.089(5) -0.017(4) 0.003(4) 0.060(4)
C53 0.091(4) 0.077(4) 0.100(5) -0.018(3) -0.015(4) 0.059(4)
C54 0.063(3) 0.049(3) 0.084(4) -0.009(3) -0.015(3) 0.033(2)
C55 0.037(2) 0.034(2) 0.077(3) -0.001(2) -0.010(2) 0.0122(18)
C62 0.042(2) 0.037(2) 0.040(2) -0.0003(17) 0.0014(17) 0.0165(18)
C64 0.056(3) 0.049(3) 0.048(3) 0.001(2) 0.007(2) 0.029(2)
C65 0.080(3) 0.064(3) 0.045(3) 0.021(2) 0.016(2) 0.045(3)
C66 0.065(3) 0.057(3) 0.055(3) 0.010(2) 0.000(2) 0.038(3)
O2 0.056(2) 0.073(3) 0.108(3) 0.002(2) -0.008(2) 0.0207(19)
O3 0.133(4) 0.109(3) 0.095(3) -0.006(3) -0.009(3) 0.086(3)
O4 0.131(5) 0.221(7) 0.136(5) 0.079(5) 0.030(4) 0.085(5)
O5 0.191(7) 0.149(6) 0.181(7) 0.065(5) -0.016(6) 0.015(5)
O6 0.59(3) 0.417(19) 0.195(9) -0.071(11) -0.016(12) 0.40(2)
O7 0.186(10) 0.55(3) 0.331(16) 0.110(16) -0.097(10) 0.120(14)
O8 0.77(4) 0.170(11) 0.76(4) -0.028(16) 0.62(3) 0.033(16)

loop_
_atom_type_symbol
_atom_type_description
_atom_type_scat_dispersion_real
_atom_type_scat_dispersion_imag
_atom_type_scat_source
C C 0.0033 0.0016 'International Tables Vol C Tables 4.2.6.8 and 6.1.1.4'
H H 0.0000 0.0000 'International Tables Vol C Tables 4.2.6.8 and 6.1.1.4'
Cu Cu 0.3201 1.2651 'International Tables Vol C Tables 4.2.6.8 and 6.1.1.4'
N N 0.0061 0.0033 'International Tables Vol C Tables 4.2.6.8 and 6.1.1.4'
O O 0.0106 0.0060 'International Tables Vol C Tables 4.2.6.8 and 6.1.1.4'

loop_
_geom_angle_atom_site_label_1
_geom_angle_atom_site_label_2
_geom_angle_atom_site_label_3
_geom_angle
_geom_angle_site_symmetry_1
_geom_angle_site_symmetry_3
_geom_angle_publ_flag
O13 Cu1 O11 166.41(11) . . y
O13 Cu1 N31 98.36(11) . . y
O11 Cu1 N31 93.60(12) . . y
O13 Cu1 N1 84.12(11) . . y
O11 Cu1 N1 82.95(12) . . y
N31 Cu1 N1 169.18(13) . . y
O13 Cu1 O14 94.21(11) . 3_565 y
O11 Cu1 O14 89.53(11) . 3_565 y
N31 Cu1 O14 102.15(12) . 3_565 y
N1 Cu1 O14 88.12(12) . 3_565 y
O13 Cu1 Cu1 10.04(8) . 2_665 ?
O11 Cu1 Cu1 169.04(8) . 2_665 ?
N31 Cu1 Cu1 96.77(8) . 2_665 ?
N1 Cu1 Cu1 87.46(8) . 2_665 ?
O14 Cu1 Cu1 84.86(7) 3_565 2_665 ?
O13 Cu1 Cu1 69.82(8) . 3_565 ?
O11 Cu1 Cu1 120.01(8) . 3_565 ?
N31 Cu1 Cu1 74.66(9) . 3_565 ?
N1 Cu1 Cu1 115.95(9) . 3_565 ?
O14 Cu1 Cu1 40.37(7) 3_565 3_565 ?
Cu1 Cu1 Cu1 60.0 2_665 3_565 ?
C12 O11 Cu1 112.1(2) . . ?
C14 O13 Cu1 113.7(2) . . ?
C14 O14 Cu1 127.8(3) . 2_665 ?
C11 N1 C13 114.9(3) . . ?
C11 N1 C15 108.0(3) . . ?
C13 N1 C15 111.4(3) . . ?
C11 N1 Cu1 103.7(2) . . ?
C13 N1 Cu1 103.8(2) . . ?
C15 N1 Cu1 115.0(2) . . ?
C32 N31 C36 115.2(3) . . ?
C32 N31 Cu1 127.3(2) . . ?
C36 N31 Cu1 117.3(3) . . ?
C32 N32 H32A 120.4 . . ?
C32 N32 H32B 119.7 . . ?
H32A N32 H32B 119.9 . . ?
C32 N33 C34 117.9(3) . . ?
C34 N34 H34A 119.8 . . ?
C34 N34 H34B 120.1 . . ?
H34A N34 H34B 120.1 . . ?
N1 C11 C12 109.2(3) . . ?
N1 C11 H11A 109.9 . . ?
C12 C11 H11A 109.7 . . ?
N1 C11 H11B 109.8 . . ?
C12 C11 H11B 109.9 . . ?
H11A C11 H11B 108.3 . . ?
O12 C12 O11 124.5(4) . . ?
O12 C12 C11 118.4(4) . . ?
O11 C12 C11 117.2(3) . . ?
N1 C13 C14 109.8(3) . . ?
N1 C13 H13A 109.4 . . ?
C14 C13 H13A 109.5 . . ?
N1 C13 H13B 109.9 . . ?
C14 C13 H13B 109.9 . . ?
H13A C13 H13B 108.2 . . ?
O14 C14 O13 124.8(4) . . ?
O14 C14 C13 118.7(3) . . ?
O13 C14 C13 116.4(3) . . ?
N1 C15 C16 115.4(3) . . ?
N1 C15 H15A 108.6 . . ?
C16 C15 H15A 108.6 . . ?
N1 C15 H15B 108.3 . . ?
C16 C15 H15B 108.3 . . ?
H15A C15 H15B 107.4 . . ?
C17 C16 C25 118.8(4) . . ?
C17 C16 C15 119.0(4) . . ?
C25 C16 C15 122.1(4) . . ?
C16 C17 C18 121.1(5) . . ?
C16 C17 H17 119.1 . . ?
C18 C17 H17 119.8 . . ?
C19 C18 C17 121.4(4) . . ?
C19 C18 H18 119.4 . . ?
C17 C18 H18 119.1 . . ?
C18 C19 C20 120.8(4) . . ?
C18 C19 H19 119.8 . . ?
C20 C19 H19 119.4 . . ?
C21 C20 C19 120.8(4) . . ?
C21 C20 C25 120.1(4) . . ?
C19 C20 C25 119.1(4) . . ?
C22 C21 C20 120.4(5) . . ?
C22 C21 H21 119.5 . . ?
C20 C21 H21 120.1 . . ?
C21 C22 C23 120.2(5) . . ?
C21 C22 H22 119.8 . . ?
C23 C22 H22 120.0 . . ?
C24 C23 C22 120.5(5) . . ?
C24 C23 H23 119.9 . . ?
C22 C23 H23 119.6 . . ?
C23 C24 C25 121.2(5) . . ?
C23 C24 H24 119.4 . . ?
C25 C24 H24 119.4 . . ?
C20 C25 C24 117.7(4) . . ?
C20 C25 C16 118.7(4) . . ?
C24 C25 C16 123.6(4) . . ?
N32 C32 N33 116.8(3) . . ?
N32 C32 N31 118.1(4) . . ?
N33 C32 N31 125.1(3) . . ?
N34 C34 N33 118.1(4) . . ?
N34 C34 C35 121.2(4) . . ?
N33 C34 C35 120.7(4) . . ?
C36 C35 C34 117.3(4) . . ?
C36 C35 H35 121.2 . . ?
C34 C35 H35 121.5 . . ?
C35 C36 N31 123.6(4) . . ?
C35 C36 H36 118.2 . . ?
N31 C36 H36 118.3 . . ?
O41 Cu2 O43 166.36(13) . . y
O41 Cu2 N61 95.92(14) . . y
O43 Cu2 N61 97.65(13) . . y
O41 Cu2 N2 84.21(14) . . y
O43 Cu2 N2 82.15(14) . . y
N61 Cu2 N2 171.68(15) . . y
O41 Cu2 O1 91.39(13) . . y
O43 Cu2 O1 89.28(13) . . y
N61 Cu2 O1 93.11(14) . . y
N2 Cu2 O1 95.21(14) . . y
Cu2 O1 H1A 110.0 . . ?
Cu2 O1 H1B 106.5 . . ?
H1A O1 H1B 120.1 . . ?
C42 O41 Cu2 113.5(3) . . ?
C44 O43 Cu2 112.4(3) . . ?
C43 N2 C41 113.6(4) . . ?
C43 N2 C45 107.6(4) . . ?
C41 N2 C45 112.1(4) . . ?
C43 N2 Cu2 103.3(3) . . ?
C41 N2 Cu2 105.5(3) . . ?
C45 N2 Cu2 114.6(3) . . ?
C62 N61 C66 115.0(4) . . ?
C62 N61 Cu2 127.4(3) . . ?
C66 N61 Cu2 117.3(3) . . ?
C62 N62 H62A 119.8 . . ?
C62 N62 H62B 119.9 . . ?
H62A N62 H62B 120.2 . . ?
C64 N63 C62 118.5(4) . . ?
C64 N64 H64A 120.0 . . ?
C64 N64 H64B 120.0 . . ?
H64A N64 H64B 120.0 . . ?
N2 C41 C42 110.8(4) . . ?
N2 C41 H41A 109.6 . . ?
C42 C41 H41A 109.3 . . ?
N2 C41 H41B 109.6 . . ?
C42 C41 H41B 109.5 . . ?
H41A C41 H41B 108.0 . . ?
O42 C42 O41 123.0(5) . . ?
O42 C42 C41 119.3(5) . . ?
O41 C42 C41 117.7(4) . . ?
N2 C43 C44 110.3(4) . . ?
N2 C43 H43A 109.5 . . ?
C44 C43 H43A 109.5 . . ?
N2 C43 H43B 109.7 . . ?
C44 C43 H43B 109.7 . . ?
H43A C43 H43B 108.2 . . ?
O44 C44 O43 124.5(4) . . ?
O44 C44 C43 119.3(4) . . ?
O43 C44 C43 116.2(4) . . ?
C46 C45 N2 116.4(4) . . ?
C46 C45 H45A 108.0 . . ?
N2 C45 H45A 107.9 . . ?
C46 C45 H45B 108.5 . . ?
N2 C45 H45B 108.4 . . ?
H45A C45 H45B 107.3 . . ?
C47 C46 C55 119.1(5) . . ?
C47 C46 C45 118.6(5) . . ?
C55 C46 C45 122.2(4) . . ?
C46 C47 C48 121.8(5) . . ?
C46 C47 H47 119.2 . . ?
C48 C47 H47 119.1 . . ?
C49 C48 C47 120.4(5) . . ?
C49 C48 H48 119.6 . . ?
C47 C48 H48 120.0 . . ?
C48 C49 C50 120.9(5) . . ?
C48 C49 H49 119.8 . . ?
C50 C49 H49 119.2 . . ?
C51 C50 C49 122.1(5) . . ?
C51 C50 C55 119.3(5) . . ?
C49 C50 C55 118.5(5) . . ?
C52 C51 C50 120.3(6) . . ?
C52 C51 H51 119.7 . . ?
C50 C51 H51 120.1 . . ?
C51 C52 C53 121.3(6) . . ?
C51 C52 H52 119.8 . . ?
C53 C52 H52 119.0 . . ?
C54 C53 C52 119.6(6) . . ?
C54 C53 H53 120.1 . . ?
C52 C53 H53 120.3 . . ?
C53 C54 C55 122.2(5) . . ?
C53 C54 H54 118.7 . . ?
C55 C54 H54 119.1 . . ?
C54 C55 C46 123.6(5) . . ?
C54 C55 C50 117.2(5) . . ?
C46 C55 C50 119.2(4) . . ?
N62 C62 N63 116.7(4) . . ?
N62 C62 N61 118.6(4) . . ?
N63 C62 N61 124.8(4) . . ?
N63 C64 N64 118.2(4) . . ?
N63 C64 C65 120.4(4) . . ?
N64 C64 C65 121.4(4) . . ?
C66 C65 C64 117.2(4) . . ?
C66 C65 H65 121.3 . . ?
C64 C65 H65 121.5 . . ?
C65 C66 N61 123.9(4) . . ?
C65 C66 H66 118.2 . . ?
N61 C66 H66 118.0 . . ?
H2A O2 H2B 105.1 . . ?
H3A O3 H3B 104.1 . . ?
H4A O4 H4B 102.1 . . ?
H5A O5 H5B 121.7 . . ?

loop_
_geom_bond_atom_site_label_1
_geom_bond_atom_site_label_2
_geom_bond_distance
_geom_bond_site_symmetry_2
_geom_bond_publ_flag
Cu1 O13 1.947(2) . y
Cu1 O11 1.980(3) . y
Cu1 N31 1.983(3) . y
Cu1 N1 2.014(3) . y
Cu1 O14 2.299(3) 3_565 y
Cu1 Cu1 5.3850(11) 2_665 y
Cu1 Cu1 5.3850(11) 3_565 y
O11 C12 1.266(5) . ?
O12 C12 1.236(5) . ?
O13 C14 1.279(5) . ?
O14 C14 1.231(4) . ?
O14 Cu1 2.299(3) 2_665 ?
N1 C11 1.484(5) . ?
N1 C13 1.486(5) . ?
N1 C15 1.504(5) . ?
N31 C32 1.356(5) . ?
N31 C36 1.365(5) . ?
N32 C32 1.334(5) . ?
N32 H32A 0.8587 . ?
N32 H32B 0.8577 . ?
N33 C32 1.342(5) . ?
N33 C34 1.347(5) . ?
N34 C34 1.335(5) . ?
N34 H34A 0.8613 . ?
N34 H34B 0.8597 . ?
C11 C12 1.535(6) . ?
C11 H11A 0.9699 . ?
C11 H11B 0.9700 . ?
C13 C14 1.525(5) . ?
C13 H13A 0.9700 . ?
C13 H13B 0.9701 . ?
C15 C16 1.508(6) . ?
C15 H15A 0.9700 . ?
C15 H15B 0.9700 . ?
C16 C17 1.373(6) . ?
C16 C25 1.437(6) . ?
C17 C18 1.401(7) . ?
C17 H17 0.9300 . ?
C18 C19 1.328(7) . ?
C18 H18 0.9300 . ?
C19 C20 1.414(6) . ?
C19 H19 0.9300 . ?
C20 C21 1.403(7) . ?
C20 C25 1.425(6) . ?
C21 C22 1.365(7) . ?
C21 H21 0.9300 . ?
C22 C23 1.414(7) . ?
C22 H22 0.9300 . ?
C23 C24 1.354(7) . ?
C23 H23 0.9300 . ?
C24 C25 1.421(6) . ?
C24 H24 0.9300 . ?
C34 C35 1.408(6) . ?
C35 C36 1.351(6) . ?
C35 H35 0.9300 . ?
C36 H36 0.9300 . ?
Cu2 O41 1.949(3) . y
Cu2 O43 1.968(3) . y
Cu2 N61 1.994(3) . y
Cu2 N2 2.020(4) . y
Cu2 O1 2.408(4) . y
O1 H1A 0.9322 . ?
O1 H1B 0.8843 . ?
O41 C42 1.286(6) . ?
O42 C42 1.231(6) . ?
O43 C44 1.275(5) . ?
O44 C44 1.236(5) . ?
N2 C43 1.478(6) . ?
N2 C41 1.485(6) . ?
N2 C45 1.506(6) . ?
N61 C62 1.359(5) . ?
N61 C66 1.363(5) . ?
N62 C62 1.328(5) . ?
N62 H62A 0.8589 . ?
N62 H62B 0.8583 . ?
N63 C64 1.339(5) . ?
N63 C62 1.344(5) . ?
N64 C64 1.329(6) . ?
N64 H64A 0.8592 . ?
N64 H64B 0.8578 . ?
C41 C42 1.508(7) . ?
C41 H41A 0.9700 . ?
C41 H41B 0.9700 . ?
C43 C44 1.513(6) . ?
C43 H43A 0.9700 . ?
C43 H43B 0.9700 . ?
C45 C46 1.514(7) . ?
C45 H45A 0.9700 . ?
C45 H45B 0.9700 . ?
C46 C47 1.369(6) . ?
C46 C55 1.418(7) . ?
C47 C48 1.404(7) . ?
C47 H47 0.9300 . ?
C48 C49 1.338(8) . ?
C48 H48 0.9300 . ?
C49 C50 1.429(7) . ?
C49 H49 0.9300 . ?
C50 C51 1.402(8) . ?
C50 C55 1.426(7) . ?
C51 C52 1.354(8) . ?
C51 H51 0.9300 . ?
C52 C53 1.388(9) . ?
C52 H52 0.9300 . ?
C53 C54 1.347(8) . ?
C53 H53 0.9300 . ?
C54 C55 1.407(6) . ?
C54 H54 0.9300 . ?
C64 C65 1.406(6) . ?
C65 C66 1.354(6) . ?
C65 H65 0.9300 . ?
C66 H66 0.9300 . ?
O2 H2A 0.8510 . ?
O2 H2B 0.8900 . ?
O3 H3A 0.8748 . ?
O3 H3B 0.8345 . ?
O4 H4A 1.0816 . ?
O4 H4B 0.8699 . ?
O5 H5A 1.0499 . ?
O5 H5B 1.0663 . ?

loop_
_geom_hbond_atom_site_label_D
_geom_hbond_atom_site_label_H
_geom_hbond_atom_site_label_A
_geom_hbond_distance_DH
_geom_hbond_distance_HA
_geom_hbond_distance_DA
_geom_hbond_angle_DHA
_geom_hbond_site_symmetry_A
N32 H32A O13 0.86 2.02 2.788(5) 148.7 .
N34 H34B O12 0.86 2.04 2.892(5) 174.0 10_565
N62 H62A O1 0.86 2.27 3.038(5) 148.3 13
N62 H62B O43 0.86 1.98 2.749(5) 149.4 .
N64 H64A O4 0.86 2.28 3.024(8) 145.0 13
N64 H64B N33 0.86 2.16 3.001(5) 168.6 11
O1 H1A O6 0.93 1.88 2.741(11) 151.8 13_565
O1 H1B O2 0.88 1.85 2.717(5) 165.3 13
O2 H2A O5 0.85 2.09 2.768(7) 135.8 13
O2 H2B O44 0.89 2.07 2.876(5) 149.6 .
O3 H3A N63 0.87 2.22 2.931(5) 137.7 .
O3 H3B O5 0.83 2.08 2.880(8) 161.1 2_655
O4 H4B N34 0.87 2.64 3.464(9) 157.8 6_455
O5 H5A O4 1.05 2.44 3.446(13) 159.5 15
C15 H15B O42 0.97 2.61 3.463(6) 146.7 .
C45 H45A O43 0.97 2.59 3.383(6) 139.5 2
C66 H66 O41 0.93 2.45 2.970(6) 115.2 .

loop_
_geom_torsion_atom_site_label_1
_geom_torsion_atom_site_label_2
_geom_torsion_atom_site_label_3
_geom_torsion_atom_site_label_4
_geom_torsion
_geom_torsion_site_symmetry_1
C13 N1 C11 C12 148.4(3) .
C15 N1 C11 C12 -86.6(4) .
Cu1 N1 C11 C12 35.9(3) .
Cu1 O11 C12 O12 169.0(3) .
Cu1 O11 C12 C11 -11.0(4) .
N1 C11 C12 O12 161.8(4) .
N1 C11 C12 O11 -18.1(5) .
C11 N1 C13 C14 -147.0(3) .
C15 N1 C13 C14 89.7(4) .
Cu1 N1 C13 C14 -34.6(3) .
Cu1 O14 C14 O13 18.3(6) 2_665
Cu1 O14 C14 C13 -159.3(3) 2_665
Cu1 O13 C14 O14 -173.2(3) .
Cu1 O13 C14 C13 4.4(4) .
N1 C13 C14 O14 -160.3(3) .
N1 C13 C14 O13 21.9(5) .
C11 N1 C15 C16 171.6(3) .
C13 N1 C15 C16 -61.3(4) .
Cu1 N1 C15 C16 56.4(4) .
N1 C15 C16 C17 91.7(4) .
N1 C15 C16 C25 -90.1(4) .
C25 C16 C17 C18 0.8(6) .
C15 C16 C17 C18 179.0(4) .
C16 C17 C18 C19 -0.3(7) .
C17 C18 C19 C20 -0.2(7) .
C18 C19 C20 C21 -179.2(4) .
C18 C19 C20 C25 0.2(6) .
C19 C20 C21 C22 179.0(5) .
C25 C20 C21 C22 -0.5(7) .
C20 C21 C22 C23 0.1(8) .
C21 C22 C23 C24 0.8(8) .
C22 C23 C24 C25 -1.5(7) .
C21 C20 C25 C24 -0.1(6) .
C19 C20 C25 C24 -179.6(4) .
C21 C20 C25 C16 179.7(4) .
C19 C20 C25 C16 0.2(6) .
C23 C24 C25 C20 1.1(6) .
C23 C24 C25 C16 -178.7(4) .
C17 C16 C25 C20 -0.7(5) .
C15 C16 C25 C20 -178.9(3) .
C17 C16 C25 C24 179.1(4) .
C15 C16 C25 C24 0.9(6) .
C34 N33 C32 N32 -176.8(4) .
C34 N33 C32 N31 3.3(6) .
C36 N31 C32 N32 174.9(4) .
Cu1 N31 C32 N32 -10.9(5) .
C36 N31 C32 N33 -5.2(6) .
Cu1 N31 C32 N33 169.1(3) .
C32 N33 C34 N34 -178.7(4) .
C32 N33 C34 C35 1.1(6) .
N34 C34 C35 C36 176.7(4) .
N33 C34 C35 C36 -3.1(6) .
C34 C35 C36 N31 1.0(6) .
C32 N31 C36 C35 2.9(6) .
Cu1 N31 C36 C35 -172.0(3) .
C43 N2 C41 C42 139.8(4) .
C45 N2 C41 C42 -97.9(5) .
Cu2 N2 C41 C42 27.4(4) .
Cu2 O41 C42 O42 169.5(4) .
Cu2 O41 C42 C41 -7.9(5) .
N2 C41 C42 O42 168.2(5) .
N2 C41 C42 O41 -14.4(6) .
C41 N2 C43 C44 -149.2(4) .
C45 N2 C43 C44 86.1(4) .
Cu2 N2 C43 C44 -35.5(4) .
Cu2 O43 C44 O44 -164.8(4) .
Cu2 O43 C44 C43 14.9(5) .
N2 C43 C44 O44 -164.9(4) .
N2 C43 C44 O43 15.4(6) .
C43 N2 C45 C46 -179.2(4) .
C41 N2 C45 C46 55.1(5) .
Cu2 N2 C45 C46 -65.0(5) .
N2 C45 C46 C47 -99.8(5) .
N2 C45 C46 C55 84.0(6) .
C55 C46 C47 C48 -0.1(7) .
C45 C46 C47 C48 -176.5(4) .
C46 C47 C48 C49 -0.4(7) .
C47 C48 C49 C50 -0.3(7) .
C48 C49 C50 C51 -178.7(5) .
C48 C49 C50 C55 1.6(7) .
C49 C50 C51 C52 -178.7(5) .
C55 C50 C51 C52 1.0(8) .
C50 C51 C52 C53 1.4(10) .
C51 C52 C53 C54 -1.2(10) .
C52 C53 C54 C55 -1.4(9) .
C53 C54 C55 C46 -178.0(5) .
C53 C54 C55 C50 3.7(7) .
C47 C46 C55 C54 -176.9(4) .
C45 C46 C55 C54 -0.7(7) .
C47 C46 C55 C50 1.4(6) .
C45 C46 C55 C50 177.6(4) .
C51 C50 C55 C54 -3.4(6) .
C49 C50 C55 C54 176.3(4) .
C51 C50 C55 C46 178.2(4) .
C49 C50 C55 C46 -2.1(6) .
C64 N63 C62 N62 -176.2(4) .
C64 N63 C62 N61 2.3(6) .
C66 N61 C62 N62 -180.0(4) .
Cu2 N61 C62 N62 6.5(6) .
C66 N61 C62 N63 1.6(6) .
Cu2 N61 C62 N63 -171.9(3) .
C62 N63 C64 N64 175.6(4) .
C62 N63 C64 C65 -5.0(6) .
N63 C64 C65 C66 3.8(7) .
N64 C64 C65 C66 -176.9(5) .
C64 C65 C66 N61 0.3(8) .
C62 N61 C66 C65 -2.9(7) .
Cu2 N61 C66 C65 171.3(4) .

loop_
_platon_squeeze_void_nr
_platon_squeeze_void_average_x
_platon_squeeze_void_average_y
_platon_squeeze_void_average_z
_platon_squeeze_void_volume
_platon_squeeze_void_count_electrons
_platon_squeeze_void_content
1 -0.000 -0.000 -0.000 181 12 ' '
2 -0.000 -0.000 0.270 21 2 ' '
3 -0.000 -0.000 0.500 140 25 ' '
4 -0.000 -0.000 0.730 21 2 ' '
5 0.333 0.667 0.667 183 12 ' '
6 0.333 0.667 0.167 140 24 ' '
7 0.333 0.667 0.396 21 2 ' '
8 0.333 0.667 0.937 21 2 ' '
9 0.667 0.333 0.333 183 12 ' '
10 0.667 0.333 0.833 140 24 ' '
11 0.667 0.333 0.063 21 2 ' '
12 0.667 0.333 0.604 21 2 ' '
